data_1539952
loop_
_publ_author_name
'Wichelhaus, W.'

_publ_section_title
;
 The rare-earth oxide disulfides La2 O2 S2, Pr2 O2 S2, and Nd2 O2 S2
;
_journal_name_full Naturwissenschaften
_journal_page_first 593
_journal_page_last 594
_journal_volume 65
_journal_year 1978
_chemical_formula_sum 'La2 O2 S2'
_space_group_IT_number 57
_symmetry_space_group_name_Hall '-P 2c 2ac'
_symmetry_space_group_name_H-M 'P c a m'
_cell_angle_alpha 90
_cell_angle_beta 90
_cell_angle_gamma 90
_cell_formula_units_Z 4
_cell_length_a 5.935
_cell_length_b 5.935
_cell_length_c 13.216
_cell_volume 465.523
_citation_journal_id_ASTM NATWAY
_cod_data_source_file Wichelhaus_NATWAY_1978_101.cif
_cod_data_source_block La2O2S2
_cod_original_cell_volume 465.5233
_cod_original_sg_symbol_Hall '-P 2c 2b (y,-x,z)'
_cod_database_code 1539952

loop_
_symmetry_equiv_pos_as_xyz
x,y,z
-x,-y,z+1/2
-x+1/2,y,-z
x+1/2,-y,-z+1/2
-x,-y,-z
x,y,-z-1/2
x-1/2,-y,z
-x-1/2,y,z-1/2

loop_
_atom_site_label
_atom_site_type_symbol
_atom_site_fract_x
_atom_site_fract_y
_atom_site_fract_z
_atom_site_occupancy
_atom_site_U_iso_or_equiv
O2 O 0.25 0.486 0 1 0.0
O1 O 0.25 0.006 0 1 0.0
S2 S 0.3581 0.1332 0.25 1 0.0
S1 S 0.6099 0.3822 0.25 1 0.0
La1 La 0.0014 0.25 0.0892 1 0.0
